data_1557062
loop_
_publ_author_name
'B\"urger, Marcel'
'Loch, Maximilian N.'
'Jones, Peter G.'
'Werz, Daniel B.'

_publ_section_title
;
 From 1,2-difunctionalisation to cyanide-transfer cascades -- Pd-catalysed
 cyanosulfenylation of internal (oligo)alkynes
;
_journal_issue 7
_journal_name_full 'Chemical Science'
_journal_page_first 1912
_journal_page_last 1917
_journal_paper_doi 10.1039/C9SC04569D
_journal_volume 11
_journal_year 2020
_chemical_formula_sum 'C18 H15 N O S'
_chemical_formula_weight 293.37
_space_group_crystal_system orthorhombic
_space_group_IT_number 61
_space_group_name_Hall '-P 2ac 2ab'
_space_group_name_H-M_alt 'P b c a'
_atom_sites_solution_hydrogens geom
_audit_creation_method SHELXL-2017/1
_audit_update_record
;
2019-12-03 deposited with the CCDC.	2020-01-16 downloaded from the CCDC.
;
_cell_angle_alpha 90
_cell_angle_beta 90
_cell_angle_gamma 90
_cell_formula_units_Z 8
_cell_length_a 13.1964(2)
_cell_length_b 13.3812(2)
_cell_length_c 16.7048(3)
_cell_measurement_reflns_used 134348
_cell_measurement_temperature 100(2)
_cell_measurement_theta_max 36.1200
_cell_measurement_theta_min 2.8480
_cell_volume 2949.79(8)
_computing_cell_refinement 'CrysAlisPro 1.171.40.61a (Rigaku OD, 2019)'
_computing_data_collection 'CrysAlisPro 1.171.40.61a (Rigaku OD, 2019)'
_computing_data_reduction 'CrysAlisPro 1.171.40.61a (Rigaku OD, 2019)'
_computing_molecular_graphics 'Siemens XP'
_computing_publication_material SHELXL-2017
_computing_structure_refinement 'SHELXL-2017/1 (Sheldrick, 2017)'
_computing_structure_solution SHELXS
_diffrn_ambient_temperature 100(2)
_diffrn_detector_area_resol_mean 10.0000
_diffrn_measured_fraction_theta_full 0.998
_diffrn_measured_fraction_theta_max 0.966
_diffrn_measurement_device_type 'XtaLAB Synergy, Single source at offset/far, Hy'
_diffrn_measurement_method '\w scans'
_diffrn_radiation_type MoK\a
_diffrn_radiation_wavelength 0.71073
_diffrn_reflns_av_R_equivalents 0.0407
_diffrn_reflns_av_unetI/netI 0.0128
_diffrn_reflns_Laue_measured_fraction_full 0.998
_diffrn_reflns_Laue_measured_fraction_max 0.966
_diffrn_reflns_limit_h_max 21
_diffrn_reflns_limit_h_min -21
_diffrn_reflns_limit_k_max 21
_diffrn_reflns_limit_k_min -22
_diffrn_reflns_limit_l_max 26
_diffrn_reflns_limit_l_min -26
_diffrn_reflns_number 221112
_diffrn_reflns_point_group_measured_fraction_full 0.998
_diffrn_reflns_point_group_measured_fraction_max 0.966
_diffrn_reflns_theta_full 35.000
_diffrn_reflns_theta_max 36.045
_diffrn_reflns_theta_min 2.487
_diffrn_source 'micro-focus sealed X-ray tube'
_exptl_absorpt_coefficient_mu 0.217
_exptl_absorpt_correction_T_max 1.00000
_exptl_absorpt_correction_T_min 0.93268
_exptl_absorpt_correction_type multi-scan
_exptl_absorpt_process_details
;
CrysAlisPro 1.171.40.61a (Rigaku Oxford Diffraction, 2019)
Empirical absorption correction using spherical harmonics,
 implemented in SCALE3 ABSPACK scaling algorithm.
;
_exptl_crystal_colour colourless
_exptl_crystal_density_diffrn 1.321
_exptl_crystal_description tablet
_exptl_crystal_F_000 1232
_exptl_crystal_size_max 0.2
_exptl_crystal_size_mid 0.2
_exptl_crystal_size_min 0.1
_refine_diff_density_max 0.533
_refine_diff_density_min -0.310
_refine_diff_density_rms 0.053
_refine_ls_extinction_method none
_refine_ls_goodness_of_fit_ref 1.059
_refine_ls_hydrogen_treatment constr
_refine_ls_matrix_type full
_refine_ls_number_parameters 191
_refine_ls_number_reflns 6774
_refine_ls_number_restraints 0
_refine_ls_restrained_S_all 1.059
_refine_ls_R_factor_all 0.0365
_refine_ls_R_factor_gt 0.0312
_refine_ls_shift/su_max 0.001
_refine_ls_shift/su_mean 0.000
_refine_ls_structure_factor_coef Fsqd
_refine_ls_weighting_details 'w=1/[\s^2^(Fo^2^)+(0.0483P)^2^+0.7287P] where P=(Fo^2^+2Fc^2^)/3'
_refine_ls_weighting_scheme calc
_refine_ls_wR_factor_gt 0.0875
_refine_ls_wR_factor_ref 0.0903
_reflns_Friedel_coverage 0.000
_reflns_number_gt 5965
_reflns_number_total 6774
_reflns_threshold_expression 'I > 2\s(I)'
_cod_data_source_file c9sc04569d3.cif
_cod_data_source_block buerg9
_cod_depositor_comments
;Adding full bibliography for 1557060--1557069.cif.

 Adding full bibliography for 1557060--1557069.cif.
;
_cod_original_cell_volume 2949.80(8)
_cod_database_code 1557062
_shelx_shelxl_version_number 2017/1
_shelx_space_group_comment
;
The symmetry employed for this shelxl refinement is uniquely defined
by the following loop, which should always be used as a source of
symmetry information in preference to the above space-group names.
They are only intended as comments.
;
_shelx_estimated_absorpt_t_min 0.958
_shelx_estimated_absorpt_t_max 0.979

loop_
_space_group_symop_operation_xyz
'x, y, z'
'-x+1/2, -y, z+1/2'
'-x, y+1/2, -z+1/2'
'x+1/2, -y+1/2, -z'
'-x, -y, -z'
'x-1/2, y, -z-1/2'
'x, -y-1/2, z-1/2'
'-x-1/2, y-1/2, z'

loop_
_atom_site_label
_atom_site_type_symbol
_atom_site_fract_x
_atom_site_fract_y
_atom_site_fract_z
_atom_site_U_iso_or_equiv
_atom_site_adp_type
_atom_site_occupancy
_atom_site_site_symmetry_order
_atom_site_calc_flag
_atom_site_refinement_flags_posn
_atom_site_refinement_flags_adp
S1 S 0.54644(2) 0.56548(2) 0.34224(2) 0.01709(5) Uani 1 1 d . .
O1 O 0.42184(4) 0.68391(4) 0.22559(3) 0.01613(9) Uani 1 1 d . .
C1 C 0.46492(5) 0.51899(5) 0.26713(4) 0.01391(10) Uani 1 1 d . .
C2 C 0.45933(5) 0.41574(5) 0.25618(4) 0.01620(11) Uani 1 1 d . .
H2 H 0.495604 0.372528 0.291030 0.019 Uiso 1 1 calc R U
C3 C 0.40110(5) 0.37552(5) 0.19468(4) 0.01797(12) Uani 1 1 d . .
H3 H 0.398489 0.305230 0.186971 0.022 Uiso 1 1 calc R U
C4 C 0.34667(6) 0.43894(5) 0.14449(4) 0.01831(12) Uani 1 1 d . .
H4 H 0.306269 0.411702 0.102781 0.022 Uiso 1 1 calc R U
C5 C 0.35113(5) 0.54216(5) 0.15511(4) 0.01632(11) Uani 1 1 d . .
H5 H 0.313578 0.585004 0.120810 0.020 Uiso 1 1 calc R U
C6 C 0.41066(5) 0.58264(5) 0.21603(4) 0.01342(10) Uani 1 1 d . .
C7 C 0.32988(5) 0.74208(5) 0.23301(4) 0.01600(11) Uani 1 1 d . .
H7A H 0.272384 0.705066 0.209130 0.019 Uiso 1 1 calc R U
H7B H 0.337460 0.806150 0.203988 0.019 Uiso 1 1 calc R U
C8 C 0.30892(5) 0.76221(5) 0.32135(4) 0.01527(11) Uani 1 1 d . .
H8A H 0.369789 0.792224 0.346278 0.018 Uiso 1 1 calc R U
H8B H 0.252585 0.810690 0.326219 0.018 Uiso 1 1 calc R U
C9 C 0.28152(5) 0.66733(5) 0.36518(4) 0.01337(10) Uani 1 1 d . .
C10 C 0.18064(5) 0.63421(5) 0.36364(4) 0.01663(11) Uani 1 1 d . .
H10 H 0.130972 0.673575 0.337180 0.020 Uiso 1 1 calc R U
C11 C 0.15167(5) 0.54525(6) 0.39989(4) 0.01870(12) Uani 1 1 d . .
H11 H 0.082953 0.524240 0.397993 0.022 Uiso 1 1 calc R U
C12 C 0.22382(5) 0.48692(5) 0.43907(4) 0.01782(11) Uani 1 1 d . .
H12 H 0.204443 0.426358 0.464496 0.021 Uiso 1 1 calc R U
C13 C 0.32429(5) 0.51800(5) 0.44065(4) 0.01561(11) Uani 1 1 d . .
H13 H 0.373617 0.477902 0.466808 0.019 Uiso 1 1 calc R U
C14 C 0.35380(4) 0.60770(5) 0.40416(4) 0.01265(10) Uani 1 1 d . .
C15 C 0.46367(4) 0.63282(5) 0.40605(4) 0.01231(10) Uani 1 1 d . .
C16 C 0.50550(4) 0.69705(5) 0.45928(4) 0.01344(10) Uani 1 1 d . .
C17 C 0.44953(5) 0.75452(7) 0.52254(5) 0.02345(15) Uani 1 1 d . .
H17A H 0.377292 0.737798 0.520183 0.035 Uiso 1 1 calc R U
H17B H 0.458375 0.826320 0.513352 0.035 Uiso 1 1 calc R U
H17C H 0.476391 0.736944 0.575396 0.035 Uiso 1 1 calc R U
C18 C 0.61337(5) 0.71036(5) 0.45753(4) 0.01393(10) Uani 1 1 d . .
N1 N 0.70019(5) 0.72098(5) 0.45683(4) 0.01906(11) Uani 1 1 d . .

loop_
_atom_site_aniso_label
_atom_site_aniso_U_11
_atom_site_aniso_U_22
_atom_site_aniso_U_33
_atom_site_aniso_U_23
_atom_site_aniso_U_13
_atom_site_aniso_U_12
S1 0.01042(7) 0.02391(9) 0.01695(8) -0.00729(5) -0.00175(5) 0.00381(5)
O1 0.01388(19) 0.01368(19) 0.0208(2) -0.00172(16) 0.00110(16) 0.00035(15)
C1 0.0124(2) 0.0165(2) 0.0128(2) -0.00264(18) 0.00012(18) 0.00146(19)
C2 0.0170(3) 0.0162(2) 0.0154(3) -0.0010(2) 0.0003(2) 0.0027(2)
C3 0.0210(3) 0.0151(2) 0.0178(3) -0.0023(2) 0.0004(2) -0.0003(2)
C4 0.0204(3) 0.0184(3) 0.0162(3) -0.0033(2) -0.0027(2) -0.0014(2)
C5 0.0178(3) 0.0177(3) 0.0134(2) -0.00060(19) -0.00188(19) 0.0001(2)
C6 0.0130(2) 0.0143(2) 0.0129(2) -0.00092(18) 0.00131(18) 0.00020(18)
C7 0.0160(3) 0.0152(2) 0.0168(3) 0.00058(19) -0.0012(2) 0.0024(2)
C8 0.0143(2) 0.0142(2) 0.0173(3) -0.00195(19) -0.0014(2) 0.00216(19)
C9 0.0107(2) 0.0164(2) 0.0131(2) -0.00243(18) -0.00075(18) 0.00131(18)
C10 0.0106(2) 0.0226(3) 0.0167(3) -0.0018(2) -0.00193(19) 0.0008(2)
C11 0.0126(2) 0.0263(3) 0.0172(3) -0.0016(2) -0.0006(2) -0.0037(2)
C12 0.0159(3) 0.0225(3) 0.0151(3) 0.0006(2) 0.0001(2) -0.0046(2)
C13 0.0137(2) 0.0192(3) 0.0139(2) 0.0013(2) -0.00116(19) -0.0012(2)
C14 0.0100(2) 0.0162(2) 0.0117(2) -0.00144(18) -0.00039(17) 0.00012(18)
C15 0.0098(2) 0.0154(2) 0.0117(2) -0.00029(18) -0.00052(17) 0.00114(18)
C16 0.0091(2) 0.0173(2) 0.0140(2) -0.00212(19) -0.00080(17) 0.00078(18)
C17 0.0130(3) 0.0345(4) 0.0228(3) -0.0144(3) 0.0003(2) 0.0020(2)
C18 0.0126(2) 0.0154(2) 0.0138(2) -0.00074(18) -0.00135(18) 0.00081(18)
N1 0.0129(2) 0.0226(3) 0.0217(3) -0.0006(2) -0.00168(19) -0.00083(19)

loop_
_atom_type_symbol
_atom_type_description
_atom_type_scat_dispersion_real
_atom_type_scat_dispersion_imag
_atom_type_scat_source
C C 0.0033 0.0016 'International Tables Vol C Tables 4.2.6.8 and 6.1.1.4'
H H 0.0000 0.0000 'International Tables Vol C Tables 4.2.6.8 and 6.1.1.4'
N N 0.0061 0.0033 'International Tables Vol C Tables 4.2.6.8 and 6.1.1.4'
O O 0.0106 0.0060 'International Tables Vol C Tables 4.2.6.8 and 6.1.1.4'
S S 0.1246 0.1234 'International Tables Vol C Tables 4.2.6.8 and 6.1.1.4'

loop_
_geom_angle_atom_site_label_1
_geom_angle_atom_site_label_2
_geom_angle_atom_site_label_3
_geom_angle
C1 S1 C15 103.36(3)
C6 O1 C7 116.80(5)
C2 C1 C6 119.63(6)
C2 C1 S1 118.31(5)
C6 C1 S1 121.97(5)
C3 C2 C1 120.60(6)
C2 C3 C4 119.59(6)
C3 C4 C5 120.37(6)
C4 C5 C6 120.09(6)
O1 C6 C5 121.92(6)
O1 C6 C1 118.29(6)
C5 C6 C1 119.72(6)
O1 C7 C8 109.27(5)
C9 C8 C7 111.36(5)
C10 C9 C14 118.27(6)
C10 C9 C8 118.94(6)
C14 C9 C8 122.71(6)
C11 C10 C9 121.58(6)
C10 C11 C12 119.76(6)
C13 C12 C11 119.52(6)
C12 C13 C14 120.87(6)
C13 C14 C9 119.99(6)
C13 C14 C15 117.05(5)
C9 C14 C15 122.91(6)
C16 C15 C14 123.66(5)
C16 C15 S1 117.80(5)
C14 C15 S1 118.21(4)
C15 C16 C18 118.02(6)
C15 C16 C17 125.93(6)
C18 C16 C17 116.03(5)
N1 C18 C16 179.40(7)

loop_
_geom_bond_atom_site_label_1
_geom_bond_atom_site_label_2
_geom_bond_distance
S1 C1 1.7659(6)
S1 C15 1.7724(6)
O1 C6 1.3724(8)
O1 C7 1.4471(8)
C1 C2 1.3956(9)
C1 C6 1.4024(9)
C2 C3 1.3912(10)
C3 C4 1.3925(10)
C4 C5 1.3937(10)
C5 C6 1.3952(9)
C7 C8 1.5253(9)
C8 C9 1.5095(9)
C9 C10 1.4033(9)
C9 C14 1.4038(9)
C10 C11 1.3892(10)
C11 C12 1.3943(10)
C12 C13 1.3898(9)
C13 C14 1.4014(9)
C14 C15 1.4887(8)
C15 C16 1.3542(8)
C16 C18 1.4349(9)
C16 C17 1.5013(9)
C18 N1 1.1545(8)

loop_
_geom_torsion_atom_site_label_1
_geom_torsion_atom_site_label_2
_geom_torsion_atom_site_label_3
_geom_torsion_atom_site_label_4
_geom_torsion
C15 S1 C1 C2 -120.91(5)
C15 S1 C1 C6 62.61(6)
C6 C1 C2 C3 0.52(10)
S1 C1 C2 C3 -176.05(5)
C1 C2 C3 C4 -1.05(10)
C2 C3 C4 C5 0.65(11)
C3 C4 C5 C6 0.28(11)
C7 O1 C6 C5 54.56(8)
C7 O1 C6 C1 -128.47(6)
C4 C5 C6 O1 176.11(6)
C4 C5 C6 C1 -0.81(10)
C2 C1 C6 O1 -176.62(6)
S1 C1 C6 O1 -0.19(8)
C2 C1 C6 C5 0.41(9)
S1 C1 C6 C5 176.85(5)
C6 O1 C7 C8 98.09(6)
O1 C7 C8 C9 -67.94(7)
C7 C8 C9 C10 -84.53(7)
C7 C8 C9 C14 92.07(7)
C14 C9 C10 C11 0.41(10)
C8 C9 C10 C11 177.16(6)
C9 C10 C11 C12 0.13(10)
C10 C11 C12 C13 -0.69(10)
C11 C12 C13 C14 0.71(10)
C12 C13 C14 C9 -0.16(10)
C12 C13 C14 C15 -177.59(6)
C10 C9 C14 C13 -0.39(9)
C8 C9 C14 C13 -177.02(6)
C10 C9 C14 C15 176.88(6)
C8 C9 C14 C15 0.25(9)
C13 C14 C15 C16 -99.25(8)
C9 C14 C15 C16 83.41(8)
C13 C14 C15 S1 73.90(7)
C9 C14 C15 S1 -103.44(6)
C1 S1 C15 C16 -164.82(5)
C1 S1 C15 C14 21.62(6)
C14 C15 C16 C18 176.52(6)
S1 C15 C16 C18 3.34(8)
C14 C15 C16 C17 -1.63(11)
S1 C15 C16 C17 -174.81(6)
